data_7716937
loop_
_publ_author_name
'Wessels, Vivien'
'K&#xfc;gle, Sofia'
'H&#xf6;ppe, Henning A'

_publ_section_title
;
 Crystal structure, optical properties and thermal properties of
 M<sub>2</sub>[W<sub>2</sub>O<sub>3</sub>(SO<sub>4</sub>)<sub>6</sub>] (M
 = Y, Eu, Tb, Lu, Bi).
;
_journal_issue 37
_journal_name_full 'Dalton transactions (Cambridge, England : 2003)'
_journal_page_first 15703
_journal_page_last 15712
_journal_paper_doi 10.1039/d4dt02259a
_journal_volume 53
_journal_year 2024
_chemical_formula_sum 'Eu2 O27 S6 W2'
_chemical_formula_weight 1295.98
_space_group_crystal_system monoclinic
_space_group_IT_number 15
_space_group_name_Hall '-C 2yc'
_space_group_name_H-M_alt 'C 1 2/c 1'
_audit_creation_method SHELXL-2014/7
_audit_update_record
;
2024-08-07 deposited with the CCDC.	2024-08-30 downloaded from the CCDC.
;
_cell_angle_alpha 90
_cell_angle_beta 100.750(7)
_cell_angle_gamma 90
_cell_formula_units_Z 4
_cell_length_a 19.981(4)
_cell_length_b 5.5145(10)
_cell_length_c 18.672(3)
_cell_measurement_reflns_used 52045
_cell_measurement_temperature 300(2)
_cell_measurement_theta_max 37.499
_cell_measurement_theta_min 2.220
_cell_volume 2021.3(6)
_computing_structure_refinement 'SHELXL-2014/7 (Sheldrick, 2014)'
_diffrn_ambient_temperature 300(2)
_diffrn_measured_fraction_theta_full 0.998
_diffrn_measured_fraction_theta_max 0.999
_diffrn_measurement_device_type 'D8 Venture Bruker'
_diffrn_measurement_method 'generic phi and omega scans'
_diffrn_radiation_type MoK\a
_diffrn_radiation_wavelength 0.71073
_diffrn_reflns_av_R_equivalents 0.0536
_diffrn_reflns_av_unetI/netI 0.0268
_diffrn_reflns_Laue_measured_fraction_full 0.998
_diffrn_reflns_Laue_measured_fraction_max 0.999
_diffrn_reflns_limit_h_max 34
_diffrn_reflns_limit_h_min -34
_diffrn_reflns_limit_k_max 9
_diffrn_reflns_limit_k_min -9
_diffrn_reflns_limit_l_max 31
_diffrn_reflns_limit_l_min -31
_diffrn_reflns_number 52045
_diffrn_reflns_point_group_measured_fraction_full 0.998
_diffrn_reflns_point_group_measured_fraction_max 0.999
_diffrn_reflns_theta_full 25.242
_diffrn_reflns_theta_max 37.499
_diffrn_reflns_theta_min 2.220
_exptl_absorpt_coefficient_mu 18.221
_exptl_absorpt_correction_type multi-scan
_exptl_absorpt_process_details
; 
 multi-scan absorption correction using SADABS 
(G. M. Sheldrick, (1996). SADABS. Program for Empirical 
Absorption Correction. University of G\"ottingen, Germany.)
;
_exptl_crystal_colour colourless
_exptl_crystal_density_diffrn 4.259
_exptl_crystal_description block
_exptl_crystal_F_000 2344
_exptl_crystal_size_max 0.10
_exptl_crystal_size_mid 0.07
_exptl_crystal_size_min 0.04
_exptl_transmission_factor_max 0.7493
_exptl_transmission_factor_min 0.5775
_refine_diff_density_max 2.354
_refine_diff_density_min -1.154
_refine_diff_density_rms 0.264
_refine_ls_extinction_method none
_refine_ls_goodness_of_fit_ref 1.060
_refine_ls_hydrogen_treatment undef
_refine_ls_matrix_type full
_refine_ls_number_parameters 182
_refine_ls_number_reflns 5323
_refine_ls_number_restraints 0
_refine_ls_restrained_S_all 1.060
_refine_ls_R_factor_all 0.0279
_refine_ls_R_factor_gt 0.0222
_refine_ls_shift/su_max 0.001
_refine_ls_shift/su_mean 0.000
_refine_ls_structure_factor_coef Fsqd
_refine_ls_weighting_details 'w=1/[\s^2^(Fo^2^)+(0.0206P)^2^+8.2927P] where P=(Fo^2^+2Fc^2^)/3'
_refine_ls_weighting_scheme calc
_refine_ls_wR_factor_gt 0.0493
_refine_ls_wR_factor_ref 0.0514
_reflns_Friedel_coverage 0.000
_reflns_number_gt 4676
_reflns_number_total 5323
_reflns_threshold_expression 'I > 2\s(I)'
_cod_data_source_file d4dt02259a2.cif
_cod_data_source_block mo_SK90_K1_0m_a
_cod_depositor_comments 'Adding full bibliography for 7716934--7716938.cif.'
_cod_original_cell_volume 2021.2(7)
_cod_original_sg_symbol_H-M 'C 2/c'
_cod_database_code 7716937
_shelx_shelxl_version_number 2014/7
_shelx_space_group_comment
;
The symmetry employed for this shelxl refinement is uniquely defined
by the following loop, which should always be used as a source of
symmetry information in preference to the above space-group names.
They are only intended as comments.
;

loop_
_space_group_symop_operation_xyz
'x, y, z'
'-x, y, -z+1/2'
'x+1/2, y+1/2, z'
'-x+1/2, y+1/2, -z+1/2'
'-x, -y, -z'
'x, -y, z-1/2'
'-x+1/2, -y+1/2, -z'
'x+1/2, -y+1/2, z-1/2'

loop_
_atom_site_label
_atom_site_type_symbol
_atom_site_fract_x
_atom_site_fract_y
_atom_site_fract_z
_atom_site_U_iso_or_equiv
_atom_site_adp_type
_atom_site_occupancy
_atom_site_site_symmetry_order
_atom_site_calc_flag
_atom_site_refinement_flags_posn
_atom_site_refinement_flags_adp
_atom_site_refinement_flags_occupancy
_atom_site_disorder_assembly
_atom_site_disorder_group
Eu1 Eu 0.31790(2) -0.01870(2) 0.39243(2) 0.00758(3) Uani 1 1 d . . . . .
W1A W 0.05916(2) 0.24266(2) 0.33713(2) 0.00712(3) Uani 0.9322(7) 1 d . . P A 1
O1A O 0.0000 0.3388(6) 0.2500 0.0095(5) Uani 0.9322(7) 2 d S T P A 1
O2A O 0.02887(14) 0.4221(5) 0.39618(14) 0.0170(4) Uani 0.9322(7) 1 d . . P A 1
W1B W 0.05995(10) 0.7469(3) 0.33721(10) 0.0153(5) Uani 0.0678(7) 1 d . . P A 2
O1B O 0.0000 0.641(8) 0.2500 0.0095(5) Uani 0.0678(7) 2 d S T P A 2
O2B O 0.0328(19) 0.549(7) 0.3992(19) 0.0170(4) Uani 0.0678(7) 1 d . . P A 2
S1 S 0.20541(3) 0.48295(11) 0.31549(3) 0.00801(10) Uani 1 1 d . . . . .
O11 O 0.23041(14) 0.7036(5) 0.35202(16) 0.0234(5) Uani 1 1 d . . . . .
O12 O 0.20688(15) 0.4812(5) 0.23969(13) 0.0243(5) Uani 1 1 d . . . . .
O13 O 0.13042(12) 0.4672(4) 0.32429(14) 0.0173(4) Uani 1 1 d . . . . .
O14 O 0.23862(14) 0.2760(5) 0.35351(16) 0.0228(5) Uani 1 1 d . . . . .
S2 S 0.16341(3) 0.00750(11) 0.47909(3) 0.00779(10) Uani 1 1 d . . . . .
O21 O 0.14492(13) 0.2152(4) 0.51905(13) 0.0168(4) Uani 1 1 d . . . . .
O22 O 0.12194(12) 0.0350(4) 0.40069(11) 0.0138(4) Uani 1 1 d . . . . .
O23 O 0.23413(11) 0.0043(4) 0.47323(12) 0.0125(4) Uani 1 1 d . . . . .
O24 O 0.14106(13) -0.2198(4) 0.50601(13) 0.0158(4) Uani 1 1 d . . . . .
S3 S -0.08336(3) -0.02508(12) 0.32080(4) 0.00894(10) Uani 1 1 d . . . . .
O31 O -0.09974(12) -0.0001(4) 0.24102(11) 0.0149(4) Uani 1 1 d . . . . .
O32 O -0.00566(11) -0.0258(4) 0.34167(12) 0.0129(4) Uani 1 1 d . . . . .
O33 O -0.10892(13) 0.1768(5) 0.35631(14) 0.0208(5) Uani 1 1 d . . . . .
O34 O -0.10481(13) -0.2585(4) 0.34336(14) 0.0175(4) Uani 1 1 d . . . . .

loop_
_atom_site_aniso_label
_atom_site_aniso_U_11
_atom_site_aniso_U_22
_atom_site_aniso_U_33
_atom_site_aniso_U_23
_atom_site_aniso_U_13
_atom_site_aniso_U_12
Eu1 0.00811(5) 0.00738(5) 0.00716(5) 0.00005(4) 0.00122(4) -0.00025(4)
W1A 0.00584(4) 0.00876(5) 0.00634(4) 0.00016(3) 0.00005(3) -0.00067(3)
O1A 0.0075(12) 0.0114(12) 0.0090(12) 0.000 -0.0004(9) 0.000
O2A 0.0183(11) 0.0175(11) 0.0156(10) -0.0047(8) 0.0046(9) 0.0035(9)
W1B 0.0174(9) 0.0135(8) 0.0150(8) -0.0004(5) 0.0026(6) 0.0011(6)
O1B 0.0075(12) 0.0114(12) 0.0090(12) 0.000 -0.0004(9) 0.000
O2B 0.0183(11) 0.0175(11) 0.0156(10) -0.0047(8) 0.0046(9) 0.0035(9)
S1 0.0075(2) 0.0088(2) 0.0074(2) 0.00016(18) 0.00059(19) -0.00031(19)
O11 0.0204(12) 0.0195(11) 0.0317(14) -0.0150(10) 0.0081(10) -0.0117(9)
O12 0.0299(14) 0.0362(15) 0.0068(9) 0.0014(9) 0.0032(9) 0.0025(11)
O13 0.0083(9) 0.0179(10) 0.0255(11) 0.0035(8) 0.0025(8) -0.0019(7)
O14 0.0174(11) 0.0237(12) 0.0280(13) 0.0130(10) 0.0061(10) 0.0097(9)
S2 0.0083(2) 0.0084(2) 0.0065(2) 0.00031(18) 0.00090(19) 0.00000(19)
O21 0.0165(10) 0.0155(9) 0.0185(10) -0.0084(8) 0.0039(8) -0.0004(8)
O22 0.0122(9) 0.0198(10) 0.0076(8) 0.0012(7) -0.0027(7) 0.0012(7)
O23 0.0081(8) 0.0170(9) 0.0120(8) 0.0002(7) 0.0009(7) 0.0005(7)
O24 0.0168(10) 0.0129(9) 0.0177(10) 0.0071(7) 0.0032(8) -0.0005(7)
S3 0.0076(2) 0.0110(2) 0.0085(2) 0.00071(19) 0.0025(2) -0.00062(19)
O31 0.0142(10) 0.0223(11) 0.0077(8) 0.0006(7) 0.0006(7) -0.0054(8)
O32 0.0081(8) 0.0144(9) 0.0160(9) 0.0018(7) 0.0014(7) -0.0010(7)
O33 0.0184(11) 0.0232(11) 0.0219(11) -0.0043(9) 0.0068(9) 0.0070(9)
O34 0.0152(10) 0.0171(10) 0.0209(11) 0.0070(8) 0.0049(8) -0.0056(8)

loop_
_atom_type_symbol
_atom_type_description
_atom_type_scat_dispersion_real
_atom_type_scat_dispersion_imag
_atom_type_scat_source
Eu Eu -0.1578 3.6682 'International Tables Vol C Tables 4.2.6.8 and 6.1.1.4'
W W -0.8490 6.8722 'International Tables Vol C Tables 4.2.6.8 and 6.1.1.4'
S S 0.1246 0.1234 'International Tables Vol C Tables 4.2.6.8 and 6.1.1.4'
O O 0.0106 0.0060 'International Tables Vol C Tables 4.2.6.8 and 6.1.1.4'

loop_
_geom_angle_atom_site_label_1
_geom_angle_atom_site_label_2
_geom_angle_atom_site_label_3
_geom_angle
_geom_angle_site_symmetry_1
_geom_angle_site_symmetry_3
_geom_angle_publ_flag
O14 Eu1 O11 86.06(11) . 1_545 ?
O14 Eu1 O21 80.14(10) . 7_556 ?
O11 Eu1 O21 143.54(9) 1_545 7_556 ?
O14 Eu1 O24 142.23(9) . 7_546 ?
O11 Eu1 O24 89.21(10) 1_545 7_546 ?
O21 Eu1 O24 81.78(9) 7_556 7_546 ?
O14 Eu1 O33 145.80(10) . 3_545 ?
O11 Eu1 O33 84.80(10) 1_545 3_545 ?
O21 Eu1 O33 124.08(9) 7_556 3_545 ?
O24 Eu1 O33 70.50(9) 7_546 3_545 ?
O14 Eu1 O34 84.91(9) . 3 ?
O11 Eu1 O34 139.45(9) 1_545 3 ?
O21 Eu1 O34 72.86(9) 7_556 3 ?
O24 Eu1 O34 120.59(8) 7_546 3 ?
O33 Eu1 O34 80.95(9) 3_545 3 ?
O14 Eu1 O12 71.30(10) . 4_545 ?
O11 Eu1 O12 70.93(10) 1_545 4_545 ?
O21 Eu1 O12 133.41(9) 7_556 4_545 ?
O24 Eu1 O12 141.11(9) 7_546 4_545 ?
O33 Eu1 O12 74.56(9) 3_545 4_545 ?
O34 Eu1 O12 68.71(9) 3 4_545 ?
O14 Eu1 O23 69.41(8) . . ?
O11 Eu1 O23 71.24(8) 1_545 . ?
O21 Eu1 O23 72.33(8) 7_556 . ?
O24 Eu1 O23 73.59(8) 7_546 . ?
O33 Eu1 O23 136.72(8) 3_545 . ?
O34 Eu1 O23 139.54(8) 3 . ?
O12 Eu1 O23 126.29(9) 4_545 . ?
O2A W1A O1A 98.93(11) . . ?
O2A W1A O22 102.62(11) . . ?
O1A W1A O22 156.91(10) . . ?
O2A W1A O13 93.90(12) . . ?
O1A W1A O13 94.02(10) . . ?
O22 W1A O13 92.69(10) . . ?
O2A W1A O32 95.39(12) . . ?
O1A W1A O32 86.42(10) . . ?
O22 W1A O32 83.43(9) . . ?
O13 W1A O32 170.52(10) . . ?
O2A W1A O31 179.46(11) . 2 ?
O1A W1A O31 81.48(8) . 2 ?
O22 W1A O31 76.92(9) . 2 ?
O13 W1A O31 86.42(10) . 2 ?
O32 W1A O31 84.28(9) . 2 ?
W1A O1A W1A 147.60(18) . 2 ?
O2B W1B O32 94.9(12) . 1_565 ?
O2B W1B O1B 98.6(15) . . ?
O32 W1B O1B 84.7(9) 1_565 . ?
O2B W1B O13 85.2(12) . . ?
O32 W1B O13 174.94(15) 1_565 . ?
O1B W1B O13 90.3(9) . . ?
O2B W1B O22 107.8(12) . 1_565 ?
O32 W1B O22 79.51(11) 1_565 1_565 ?
O1B W1B O22 150.2(12) . 1_565 ?
O13 W1B O22 105.31(12) . 1_565 ?
O2B W1B O31 177.6(12) . 2_565 ?
O32 W1B O31 87.01(11) 1_565 2_565 ?
O1B W1B O31 83.0(8) . 2_565 ?
O13 W1B O31 93.09(11) . 2_565 ?
O22 W1B O31 71.07(10) 1_565 2_565 ?
W1B O1B W1B 145(2) 2 . ?
O12 S1 O11 114.09(17) . . ?
O12 S1 O14 113.12(17) . . ?
O11 S1 O14 110.46(18) . . ?
O12 S1 O13 107.89(16) . . ?
O11 S1 O13 104.83(15) . . ?
O14 S1 O13 105.72(14) . . ?
S1 O11 Eu1 151.52(17) . 1_565 ?
S1 O12 Eu1 167.3(2) . 4 ?
S1 O13 W1A 143.35(15) . . ?
S1 O13 W1B 130.35(14) . . ?
S1 O14 Eu1 161.25(17) . . ?
O23 S2 O24 112.70(14) . . ?
O23 S2 O21 113.38(14) . . ?
O24 S2 O21 112.28(15) . . ?
O23 S2 O22 106.82(13) . . ?
O24 S2 O22 105.48(14) . . ?
O21 S2 O22 105.42(14) . . ?
S2 O21 Eu1 146.93(16) . 7_556 ?
S2 O22 W1A 144.04(14) . . ?
S2 O22 W1B 125.59(14) . 1_545 ?
S2 O23 Eu1 147.06(13) . . ?
S2 O24 Eu1 135.24(15) . 7_546 ?
O33 S3 O34 113.93(16) . . ?
O33 S3 O31 111.31(15) . . ?
O34 S3 O31 110.91(14) . . ?
O33 S3 O32 108.40(14) . . ?
O34 S3 O32 105.43(13) . . ?
O31 S3 O32 106.38(13) . . ?
S3 O31 W1A 132.57(13) . 2 ?
S3 O31 W1B 123.78(15) . 2_545 ?
S3 O32 W1B 133.90(15) . 1_545 ?
S3 O32 W1A 128.97(13) . . ?
S3 O33 Eu1 163.20(17) . 3_455 ?
S3 O34 Eu1 152.55(16) . 3_445 ?

loop_
_geom_bond_atom_site_label_1
_geom_bond_atom_site_label_2
_geom_bond_distance
_geom_bond_site_symmetry_2
_geom_bond_publ_flag
Eu1 O14 2.291(2) . ?
Eu1 O11 2.341(2) 1_545 ?
Eu1 O21 2.372(2) 7_556 ?
Eu1 O24 2.402(2) 7_546 ?
Eu1 O33 2.404(2) 3_545 ?
Eu1 O34 2.411(2) 3 ?
Eu1 O12 2.424(2) 4_545 ?
Eu1 O23 2.457(2) . ?
W1A O2A 1.676(2) . ?
W1A O1A 1.8993(9) . ?
W1A O22 1.933(2) . ?
W1A O13 1.935(2) . ?
W1A O32 1.979(2) . ?
W1A O31 2.241(2) 2 ?
O1A W1A 1.8994(9) 2 ?
W1B O2B 1.75(4) . ?
W1B O32 1.827(3) 1_565 ?
W1B O1B 1.923(13) . ?
W1B O13 2.132(3) . ?
W1B O22 2.217(3) 1_565 ?
W1B O31 2.268(3) 2_565 ?
O1B W1B 1.923(13) 2 ?
S1 O12 1.421(2) . ?
S1 O11 1.438(2) . ?
S1 O14 1.439(2) . ?
S1 O13 1.540(2) . ?
O11 Eu1 2.341(2) 1_565 ?
O12 Eu1 2.424(2) 4 ?
S2 O23 1.437(2) . ?
S2 O24 1.452(2) . ?
S2 O21 1.452(2) . ?
S2 O22 1.549(2) . ?
O21 Eu1 2.372(2) 7_556 ?
O22 W1B 2.217(3) 1_545 ?
O24 Eu1 2.402(2) 7_546 ?
S3 O33 1.438(3) . ?
S3 O34 1.444(2) . ?
S3 O31 1.471(2) . ?
S3 O32 1.528(2) . ?
O31 W1A 2.241(2) 2 ?
O31 W1B 2.268(3) 2_545 ?
O32 W1B 1.827(3) 1_545 ?
O33 Eu1 2.404(2) 3_455 ?
O34 Eu1 2.411(2) 3_445 ?
